data_1549748
loop_
_publ_author_name
'Xiong, Jingwen'
'Li, Zongzhi'
'Tan, Jihua'
'Ji, Shaomin'
'Sun, Jianwei'
'Li, Xianwei'
'Huo, Yanping'

_publ_section_title
;
 Two new quinoline-based regenerable fluorescent probes with AIE
 characteristics for selective recognition of Cu<sup>2+</sup> in aqueous
 solution and test strips.
;
_journal_issue 20
_journal_name_full 'The Analyst'
_journal_page_first 4870
_journal_page_last 4886
_journal_paper_doi 10.1039/c8an00940f
_journal_volume 143
_journal_year 2018
_chemical_formula_moiety 'C48 H35 N3 O2'
_chemical_formula_sum 'C48 H35 N3 O2'
_chemical_formula_weight 685.79
_space_group_crystal_system monoclinic
_space_group_IT_number 14
_space_group_name_Hall '-P 2ybc'
_space_group_name_H-M_alt 'P 1 21/c 1'
_symmetry_space_group_name_Hall '-P 2ybc'
_symmetry_space_group_name_H-M 'P 1 21/c 1'
_atom_sites_solution_hydrogens mixed
_atom_sites_solution_primary direct
_audit_creation_date 2017-11-14
_audit_creation_method
;
Olex2 1.2
(compiled 2017.08.10 svn.r3458 for OlexSys, GUI svn.r5381)
;
_cell_angle_alpha 90
_cell_angle_beta 106.740(2)
_cell_angle_gamma 90
_cell_formula_units_Z 4
_cell_length_a 7.9859(2)
_cell_length_b 19.6476(5)
_cell_length_c 23.8539(6)
_cell_measurement_reflns_used 3338
_cell_measurement_temperature 150.00(10)
_cell_measurement_theta_max 73.0460
_cell_measurement_theta_min 5.7830
_cell_volume 3584.15(16)
_computing_cell_refinement 'CrysAlisPro 1.171.38.43 (Rigaku OD, 2015)'
_computing_data_collection 'CrysAlisPro 1.171.38.43 (Rigaku OD, 2015)'
_computing_data_reduction 'CrysAlisPro 1.171.38.43 (Rigaku OD, 2015)'
_computing_molecular_graphics 'Olex2 (Dolomanov et al., 2009)'
_computing_publication_material 'Olex2 (Dolomanov et al., 2009)'
_computing_structure_refinement 'ShelXL (Sheldrick, 2015)'
_computing_structure_solution 'ShelXS (Sheldrick, 2008)'
_diffrn_ambient_environment N~2~
_diffrn_ambient_temperature 150.00(10)
_diffrn_detector 'CCD plate'
_diffrn_detector_area_resol_mean 10.6525
_diffrn_detector_type Atlas
_diffrn_measured_fraction_theta_full 0.993
_diffrn_measured_fraction_theta_max 0.993
_diffrn_measurement_details
;
List of Runs (angles in degrees, time in seconds):

  # Type    Start    End  Width  t~exp~   \w     \q     \k     \f   Frames
--------------------------------------------------------------------------
  1  \w    -35.00   3.00   1.00    1.00    --   39.58 -38.00-180.00   38
  2  \w      7.00  64.00   1.00    1.00    --   39.58 -38.00-180.00   57
  3  \w     24.00 110.00   1.00    1.00    --  107.34 -95.00-180.00   86
  4  \w     36.00 137.00   1.00    1.00    --  107.34 -61.00-120.00  101
  5  \w     77.00 173.00   1.00    1.00    --  107.34  30.00  60.00   96
  6  \w    102.00 127.00   1.00    1.00    --  107.34 125.00-150.00   25
;
_diffrn_measurement_device 'four-circle diffractometer'
_diffrn_measurement_device_type 'SuperNova, Dual, Cu at zero, Atlas'
_diffrn_measurement_method '\w scans'
_diffrn_orient_matrix_type 'CrysAlisPro convention (1999,Acta A55,543-557)'
_diffrn_orient_matrix_UB_11 0.0236752000
_diffrn_orient_matrix_UB_12 -0.0774075000
_diffrn_orient_matrix_UB_13 -0.0066444000
_diffrn_orient_matrix_UB_21 0.0297172000
_diffrn_orient_matrix_UB_22 -0.0066601000
_diffrn_orient_matrix_UB_23 0.0668291000
_diffrn_orient_matrix_UB_31 -0.1893242000
_diffrn_orient_matrix_UB_32 -0.0106506000
_diffrn_orient_matrix_UB_33 0.0063470000
_diffrn_radiation_monochromator mirror
_diffrn_radiation_probe x-ray
_diffrn_radiation_type CuK\a
_diffrn_radiation_wavelength 1.54184
_diffrn_reflns_av_R_equivalents 0.0293
_diffrn_reflns_av_unetI/netI 0.0417
_diffrn_reflns_Laue_measured_fraction_full 0.993
_diffrn_reflns_Laue_measured_fraction_max 0.993
_diffrn_reflns_limit_h_max 5
_diffrn_reflns_limit_h_min -9
_diffrn_reflns_limit_k_max 22
_diffrn_reflns_limit_k_min -23
_diffrn_reflns_limit_l_max 28
_diffrn_reflns_limit_l_min -28
_diffrn_reflns_number 10911
_diffrn_reflns_point_group_measured_fraction_full 0.993
_diffrn_reflns_point_group_measured_fraction_max 0.993
_diffrn_reflns_theta_full 65.999
_diffrn_reflns_theta_max 65.999
_diffrn_reflns_theta_min 4.478
_diffrn_source 'micro-focus sealed X-ray tube'
_diffrn_source_type 'SuperNova (Cu) X-ray Source'
_exptl_absorpt_coefficient_mu 0.610
_exptl_absorpt_correction_T_max 1.00000
_exptl_absorpt_correction_T_min 0.42311
_exptl_absorpt_correction_type multi-scan
_exptl_absorpt_process_details
;
CrysAlisPro 1.171.38.43 (Rigaku Oxford Diffraction, 2015)
Empirical absorption correction using spherical harmonics,
 implemented in SCALE3 ABSPACK scaling algorithm.
;
_exptl_crystal_density_diffrn 1.271
_exptl_crystal_description block
_exptl_crystal_F_000 1440
_exptl_crystal_size_max 0.18
_exptl_crystal_size_mid 0.17
_exptl_crystal_size_min 0.16
_refine_diff_density_max 0.269
_refine_diff_density_min -0.221
_refine_diff_density_rms 0.053
_refine_ls_extinction_coef 0.0022(2)
_refine_ls_extinction_expression Fc^*^=kFc[1+0.001xFc^2^\l^3^/sin(2\q)]^-1/4^
_refine_ls_extinction_method 'SHELXL-2014/7 (Sheldrick 2014'
_refine_ls_goodness_of_fit_ref 1.027
_refine_ls_hydrogen_treatment constr
_refine_ls_matrix_type full
_refine_ls_number_parameters 479
_refine_ls_number_reflns 6211
_refine_ls_number_restraints 0
_refine_ls_restrained_S_all 1.027
_refine_ls_R_factor_all 0.0651
_refine_ls_R_factor_gt 0.0542
_refine_ls_shift/su_max 0.000
_refine_ls_shift/su_mean 0.000
_refine_ls_structure_factor_coef Fsqd
_refine_ls_weighting_details 'w=1/[\s^2^(Fo^2^)+(0.1007P)^2^] where P=(Fo^2^+2Fc^2^)/3'
_refine_ls_weighting_scheme calc
_refine_ls_wR_factor_gt 0.1440
_refine_ls_wR_factor_ref 0.1573
_reflns_Friedel_coverage 0.000
_reflns_number_gt 5011
_reflns_number_total 6211
_reflns_threshold_expression 'I > 2\s(I)'
_cod_data_source_file c8an00940f2.cif
_cod_data_source_block ww
_cod_depositor_comments 'Adding full bibliography for 1549748.cif.'
_cod_database_code 1549748
_shelx_shelxl_version_number 2014/7
_shelx_space_group_comment
;
The symmetry employed for this shelxl refinement is uniquely defined
by the following loop, which should always be used as a source of
symmetry information in preference to the above space-group names.
They are only intended as comments.
;
_shelx_estimated_absorpt_t_max 0.909
_shelx_estimated_absorpt_t_min 0.898
_reflns_odcompleteness_completeness 84.81
_reflns_odcompleteness_iscentric 1
_reflns_odcompleteness_theta 66.49
_olex2_refinement_description
;
1. Fixed Uiso
 At 1.2 times of:
  All C(H) groups, All C(H,H) groups, All N(H) groups
2.a Riding coordinates:
 N2(H2)
2.b Secondary CH2 refined with riding coordinates:
 C38(H38A,H38B)
2.c Aromatic/amide H refined with riding coordinates:
 C2(H2A), C3(H3), C4(H4), C5(H5), C6(H6), C10(H10), C11(H11), C12(H12),
 C13(H13), C14(H14), C16(H16), C17(H17), C18(H18), C19(H19), C20(H20), C22(H22),
  C23(H23), C25(H25), C26(H26), C27(H27), C28(H28), C30(H30), C32(H32),
 C35(H35), C36(H36), C37(H37), C41(H41), C42(H42), C43(H43), C45(H45), C46(H46),
  C47(H47)
;
_olex2_date_sample_data_collection 2017-11-14
_olex2_submission_special_instructions 'No special instructions were received'
_oxdiff_exptl_absorpt_empirical_details
;
Empirical correction (ABSPACK) includes:
- Absorption correction using spherical harmonics
- Frame scaling
- Detector area scaling
;
_oxdiff_exptl_absorpt_empirical_full_max 2.426
_oxdiff_exptl_absorpt_empirical_full_min 0.515

loop_
_space_group_symop_operation_xyz
'x, y, z'
'-x, y+1/2, -z+1/2'
'-x, -y, -z'
'x, -y-1/2, z-1/2'

loop_
_atom_site_label
_atom_site_type_symbol
_atom_site_fract_x
_atom_site_fract_y
_atom_site_fract_z
_atom_site_U_iso_or_equiv
_atom_site_adp_type
_atom_site_occupancy
_atom_site_site_symmetry_order
_atom_site_calc_flag
_atom_site_refinement_flags_posn
O1 O 0.73936(17) 0.00688(7) -0.42166(6) 0.0393(3) Uani 1 1 d .
O2 O 1.02152(19) -0.13413(9) -0.40337(7) 0.0531(4) Uani 1 1 d .
N1 N 0.47846(19) 0.06821(8) -0.39637(6) 0.0310(4) Uani 1 1 d .
N2 N 0.7996(2) -0.10652(8) -0.36478(7) 0.0345(4) Uani 1 1 d .
H2 H 0.7307 -0.0736 -0.3628 0.041 Uiso 1 1 d R
N3 N 0.5337(2) -0.11353(8) -0.31701(7) 0.0352(4) Uani 1 1 d .
C1 C -0.2767(2) -0.06295(9) -0.07596(8) 0.0305(4) Uani 1 1 d .
C2 C -0.2844(2) -0.04005(10) -0.02163(8) 0.0357(4) Uani 1 1 d .
H2A H -0.2239 -0.0009 -0.0055 0.043 Uiso 1 1 calc R
C3 C -0.3813(3) -0.07494(11) 0.00862(9) 0.0419(5) Uani 1 1 d .
H3 H -0.3832 -0.0598 0.0454 0.050 Uiso 1 1 calc R
C4 C -0.4752(2) -0.13198(12) -0.01531(9) 0.0452(5) Uani 1 1 d .
H4 H -0.5406 -0.1551 0.0051 0.054 Uiso 1 1 calc R
C5 C -0.4717(3) -0.15471(11) -0.06971(10) 0.0458(5) Uani 1 1 d .
H5 H -0.5357 -0.1930 -0.0861 0.055 Uiso 1 1 calc R
C6 C -0.3729(2) -0.12042(10) -0.09986(9) 0.0377(5) Uani 1 1 d .
H6 H -0.3708 -0.1360 -0.1365 0.045 Uiso 1 1 calc R
C7 C -0.1759(2) -0.02504(9) -0.10976(7) 0.0285(4) Uani 1 1 d .
C8 C -0.0660(2) -0.05634(9) -0.13577(8) 0.0288(4) Uani 1 1 d .
C9 C 0.0005(2) -0.12706(9) -0.12108(8) 0.0294(4) Uani 1 1 d .
C10 C 0.0474(2) -0.15083(10) -0.06349(8) 0.0317(4) Uani 1 1 d .
H10 H 0.0336 -0.1226 -0.0339 0.038 Uiso 1 1 calc R
C11 C 0.1141(2) -0.21561(10) -0.04965(8) 0.0350(4) Uani 1 1 d .
H11 H 0.1426 -0.2308 -0.0111 0.042 Uiso 1 1 calc R
C12 C 0.1387(2) -0.25791(10) -0.09317(9) 0.0350(4) Uani 1 1 d .
H12 H 0.1843 -0.3014 -0.0840 0.042 Uiso 1 1 calc R
C13 C 0.0949(2) -0.23489(10) -0.15019(8) 0.0344(4) Uani 1 1 d .
H13 H 0.1118 -0.2630 -0.1795 0.041 Uiso 1 1 calc R
C14 C 0.0260(2) -0.17026(10) -0.16418(8) 0.0326(4) Uani 1 1 d .
H14 H -0.0036 -0.1555 -0.2028 0.039 Uiso 1 1 calc R
C15 C -0.2047(2) 0.04983(9) -0.11252(7) 0.0296(4) Uani 1 1 d .
C16 C -0.0650(3) 0.09476(10) -0.10154(8) 0.0369(5) Uani 1 1 d .
H16 H 0.0478 0.0777 -0.0946 0.044 Uiso 1 1 calc R
C17 C -0.0901(3) 0.16431(11) -0.10075(9) 0.0507(6) Uani 1 1 d .
H17 H 0.0058 0.1934 -0.0922 0.061 Uiso 1 1 calc R
C18 C -0.2567(4) 0.19066(12) -0.11257(10) 0.0575(7) Uani 1 1 d .
H18 H -0.2740 0.2375 -0.1133 0.069 Uiso 1 1 calc R
C19 C -0.3971(3) 0.14694(12) -0.12334(9) 0.0519(6) Uani 1 1 d .
H19 H -0.5098 0.1644 -0.1312 0.062 Uiso 1 1 calc R
C20 C -0.3718(3) 0.07706(11) -0.12253(8) 0.0383(5) Uani 1 1 d .
H20 H -0.4674 0.0481 -0.1288 0.046 Uiso 1 1 calc R
C21 C -0.0080(2) -0.02113(9) -0.18255(8) 0.0290(4) Uani 1 1 d .
C22 C -0.1308(2) 0.00861(9) -0.22980(8) 0.0312(4) Uani 1 1 d .
H22 H -0.2485 0.0075 -0.2314 0.037 Uiso 1 1 calc R
C23 C -0.0810(2) 0.03982(9) -0.27455(8) 0.0316(4) Uani 1 1 d .
H23 H -0.1655 0.0598 -0.3054 0.038 Uiso 1 1 calc R
C24 C 0.0939(2) 0.04164(9) -0.27394(8) 0.0301(4) Uani 1 1 d .
C25 C 0.2168(2) 0.01164(9) -0.22635(8) 0.0326(4) Uani 1 1 d .
H25 H 0.3346 0.0129 -0.2246 0.039 Uiso 1 1 calc R
C26 C 0.1668(2) -0.01980(10) -0.18193(8) 0.0316(4) Uani 1 1 d .
H26 H 0.2508 -0.0403 -0.1513 0.038 Uiso 1 1 calc R
C27 C 0.1423(2) 0.07306(9) -0.32298(8) 0.0317(4) Uani 1 1 d .
H27 H 0.0588 0.1006 -0.3480 0.038 Uiso 1 1 calc R
C28 C 0.2938(2) 0.06593(9) -0.33506(8) 0.0331(4) Uani 1 1 d .
H28 H 0.3777 0.0388 -0.3097 0.040 Uiso 1 1 calc R
C29 C 0.3419(2) 0.09649(9) -0.38435(8) 0.0312(4) Uani 1 1 d .
C30 C 0.2497(2) 0.15217(10) -0.41694(9) 0.0384(5) Uani 1 1 d .
H30 H 0.1546 0.1709 -0.4074 0.046 Uiso 1 1 calc R
C31 C 0.4434(2) 0.14890(10) -0.47724(8) 0.0326(4) Uani 1 1 d .
C32 C 0.3009(2) 0.17789(10) -0.46208(9) 0.0378(5) Uani 1 1 d .
H32 H 0.2418 0.2148 -0.4831 0.045 Uiso 1 1 calc R
C33 C 0.5270(2) 0.09299(9) -0.44274(8) 0.0306(4) Uani 1 1 d .
C34 C 0.6696(2) 0.06072(9) -0.45685(8) 0.0329(4) Uani 1 1 d .
C35 C 0.7254(3) 0.08400(10) -0.50256(8) 0.0378(5) Uani 1 1 d .
H35 H 0.8186 0.0628 -0.5116 0.045 Uiso 1 1 calc R
C36 C 0.6420(3) 0.13998(11) -0.53586(8) 0.0403(5) Uani 1 1 d .
H36 H 0.6816 0.1556 -0.5666 0.048 Uiso 1 1 calc R
C37 C 0.5048(3) 0.17167(10) -0.52411(8) 0.0378(5) Uani 1 1 d .
H37 H 0.4511 0.2084 -0.5469 0.045 Uiso 1 1 calc R
C38 C 0.8708(2) -0.03203(10) -0.43547(9) 0.0373(5) Uani 1 1 d .
H38A H 0.9775 -0.0055 -0.4279 0.045 Uiso 1 1 calc R
H38B H 0.8340 -0.0438 -0.4767 0.045 Uiso 1 1 calc R
C39 C 0.9050(2) -0.09623(10) -0.39887(9) 0.0366(4) Uani 1 1 d .
C40 C 0.7890(2) -0.16506(10) -0.33186(8) 0.0347(4) Uani 1 1 d .
C41 C 0.9027(3) -0.21900(11) -0.32443(9) 0.0407(5) Uani 1 1 d .
H41 H 0.9966 -0.2173 -0.3401 0.049 Uiso 1 1 calc R
C42 C 0.8771(3) -0.27685(11) -0.29302(9) 0.0473(5) Uani 1 1 d .
H42 H 0.9530 -0.3136 -0.2891 0.057 Uiso 1 1 calc R
C43 C 0.7442(3) -0.28015(11) -0.26831(9) 0.0471(5) Uani 1 1 d .
H43 H 0.7305 -0.3187 -0.2474 0.057 Uiso 1 1 calc R
C44 C 0.6262(3) -0.22513(10) -0.27429(9) 0.0398(5) Uani 1 1 d .
C45 C 0.4855(3) -0.22486(11) -0.25006(9) 0.0461(5) Uani 1 1 d .
H45 H 0.4691 -0.2613 -0.2274 0.055 Uiso 1 1 calc R
C46 C 0.3730(3) -0.17119(11) -0.25983(9) 0.0448(5) Uani 1 1 d .
H46 H 0.2794 -0.1703 -0.2440 0.054 Uiso 1 1 calc R
C47 C 0.4020(3) -0.11676(11) -0.29471(9) 0.0397(5) Uani 1 1 d .
H47 H 0.3224 -0.0810 -0.3023 0.048 Uiso 1 1 calc R
C48 C 0.6469(2) -0.16731(10) -0.30705(8) 0.0337(4) Uani 1 1 d .

loop_
_atom_site_aniso_label
_atom_site_aniso_U_11
_atom_site_aniso_U_22
_atom_site_aniso_U_33
_atom_site_aniso_U_23
_atom_site_aniso_U_13
_atom_site_aniso_U_12
O1 0.0442(7) 0.0369(8) 0.0452(8) 0.0027(6) 0.0264(6) 0.0074(6)
O2 0.0455(8) 0.0586(10) 0.0616(10) 0.0028(8) 0.0258(7) 0.0177(7)
N1 0.0375(8) 0.0275(8) 0.0323(8) -0.0006(6) 0.0168(7) -0.0024(6)
N2 0.0364(8) 0.0276(8) 0.0424(9) -0.0053(7) 0.0160(7) 0.0038(6)
N3 0.0374(8) 0.0307(8) 0.0385(9) -0.0040(7) 0.0124(7) 0.0012(7)
C1 0.0288(8) 0.0292(9) 0.0364(10) 0.0021(8) 0.0140(8) 0.0005(7)
C2 0.0373(10) 0.0353(10) 0.0381(10) 0.0011(8) 0.0164(8) 0.0002(8)
C3 0.0434(11) 0.0489(13) 0.0398(11) 0.0080(10) 0.0224(9) 0.0055(10)
C4 0.0367(10) 0.0525(13) 0.0512(13) 0.0168(11) 0.0201(10) -0.0022(9)
C5 0.0373(10) 0.0395(12) 0.0609(14) 0.0054(10) 0.0142(10) -0.0109(9)
C6 0.0361(10) 0.0374(11) 0.0423(11) -0.0019(9) 0.0155(9) -0.0056(8)
C7 0.0300(9) 0.0275(9) 0.0287(9) -0.0007(7) 0.0096(7) -0.0027(7)
C8 0.0290(8) 0.0295(9) 0.0286(9) 0.0000(7) 0.0096(7) -0.0039(7)
C9 0.0279(8) 0.0283(9) 0.0339(10) -0.0008(8) 0.0120(7) -0.0031(7)
C10 0.0326(9) 0.0320(10) 0.0326(10) -0.0007(8) 0.0128(8) -0.0002(7)
C11 0.0336(9) 0.0373(11) 0.0346(10) 0.0073(8) 0.0107(8) -0.0006(8)
C12 0.0312(9) 0.0271(9) 0.0459(11) 0.0012(8) 0.0099(8) -0.0007(7)
C13 0.0358(10) 0.0299(10) 0.0386(11) -0.0059(8) 0.0124(8) -0.0015(8)
C14 0.0333(9) 0.0339(10) 0.0308(9) 0.0009(8) 0.0097(8) -0.0006(8)
C15 0.0383(9) 0.0288(9) 0.0243(9) -0.0005(7) 0.0132(8) -0.0008(7)
C16 0.0484(11) 0.0330(10) 0.0332(10) -0.0016(8) 0.0178(9) -0.0078(8)
C17 0.0877(17) 0.0310(11) 0.0370(12) -0.0030(9) 0.0235(12) -0.0139(11)
C18 0.108(2) 0.0298(11) 0.0420(13) 0.0055(10) 0.0337(14) 0.0127(13)
C19 0.0739(15) 0.0473(13) 0.0386(12) 0.0095(10) 0.0229(11) 0.0262(12)
C20 0.0443(11) 0.0408(11) 0.0331(10) 0.0030(9) 0.0163(9) 0.0062(9)
C21 0.0368(9) 0.0224(9) 0.0308(9) -0.0022(7) 0.0146(8) -0.0015(7)
C22 0.0309(9) 0.0330(10) 0.0333(10) -0.0029(8) 0.0151(8) -0.0008(7)
C23 0.0362(9) 0.0298(9) 0.0303(9) 0.0004(8) 0.0122(8) 0.0045(8)
C24 0.0401(10) 0.0236(9) 0.0311(9) -0.0048(7) 0.0172(8) -0.0015(7)
C25 0.0322(9) 0.0328(10) 0.0363(10) -0.0047(8) 0.0155(8) -0.0037(8)
C26 0.0347(9) 0.0311(10) 0.0302(9) 0.0002(8) 0.0110(8) 0.0005(7)
C27 0.0430(10) 0.0238(9) 0.0312(9) -0.0022(7) 0.0157(8) -0.0020(8)
C28 0.0428(10) 0.0251(9) 0.0362(10) 0.0024(8) 0.0188(8) 0.0037(8)
C29 0.0364(9) 0.0264(9) 0.0353(10) -0.0010(8) 0.0174(8) -0.0014(7)
C30 0.0410(10) 0.0339(10) 0.0458(11) 0.0065(9) 0.0213(9) 0.0047(8)
C31 0.0385(10) 0.0302(10) 0.0307(10) -0.0038(8) 0.0124(8) -0.0092(8)
C32 0.0425(10) 0.0296(10) 0.0421(11) 0.0063(9) 0.0135(9) 0.0017(8)
C33 0.0365(9) 0.0281(9) 0.0309(9) -0.0052(7) 0.0153(8) -0.0076(7)
C34 0.0388(10) 0.0292(10) 0.0346(10) -0.0041(8) 0.0169(8) -0.0053(8)
C35 0.0441(10) 0.0380(11) 0.0379(11) -0.0091(9) 0.0221(9) -0.0103(9)
C36 0.0528(12) 0.0415(11) 0.0316(10) -0.0033(9) 0.0202(9) -0.0145(9)
C37 0.0477(11) 0.0350(11) 0.0316(10) 0.0017(8) 0.0129(9) -0.0098(9)
C38 0.0357(10) 0.0376(11) 0.0449(11) -0.0090(9) 0.0219(9) -0.0018(8)
C39 0.0313(9) 0.0400(11) 0.0405(11) -0.0098(9) 0.0134(8) 0.0017(8)
C40 0.0397(10) 0.0302(10) 0.0316(10) -0.0068(8) 0.0060(8) 0.0011(8)
C41 0.0437(11) 0.0377(11) 0.0377(11) -0.0072(9) 0.0069(9) 0.0068(9)
C42 0.0550(13) 0.0354(11) 0.0443(12) -0.0030(9) 0.0029(10) 0.0125(10)
C43 0.0631(13) 0.0312(11) 0.0411(12) 0.0023(9) 0.0054(10) 0.0022(10)
C44 0.0492(11) 0.0321(10) 0.0338(10) -0.0036(8) 0.0049(9) -0.0062(9)
C45 0.0587(13) 0.0374(11) 0.0415(12) 0.0018(9) 0.0135(10) -0.0102(10)
C46 0.0477(11) 0.0455(12) 0.0463(12) -0.0046(10) 0.0213(10) -0.0102(10)
C47 0.0397(10) 0.0362(11) 0.0447(11) -0.0050(9) 0.0147(9) -0.0004(8)
C48 0.0383(10) 0.0291(10) 0.0308(10) -0.0049(8) 0.0053(8) -0.0012(8)

loop_
_atom_type_symbol
_atom_type_description
_atom_type_scat_dispersion_real
_atom_type_scat_dispersion_imag
_atom_type_scat_source
C C 0.0181 0.0091 'International Tables Vol C Tables 4.2.6.8 and 6.1.1.4'
H H 0.0000 0.0000 'International Tables Vol C Tables 4.2.6.8 and 6.1.1.4'
N N 0.0311 0.0180 'International Tables Vol C Tables 4.2.6.8 and 6.1.1.4'
O O 0.0492 0.0322 'International Tables Vol C Tables 4.2.6.8 and 6.1.1.4'

loop_
_geom_angle_atom_site_label_1
_geom_angle_atom_site_label_2
_geom_angle_atom_site_label_3
_geom_angle
C34 O1 C38 118.37(14)
C29 N1 C33 117.99(16)
C39 N2 H2 116.3
C39 N2 C40 127.53(16)
C40 N2 H2 116.2
C47 N3 C48 117.41(17)
C2 C1 C6 118.48(16)
C2 C1 C7 121.20(17)
C6 C1 C7 120.24(16)
C1 C2 H2A 119.7
C3 C2 C1 120.54(19)
C3 C2 H2A 119.7
C2 C3 H3 119.8
C4 C3 C2 120.43(19)
C4 C3 H3 119.8
C3 C4 H4 120.1
C3 C4 C5 119.83(18)
C5 C4 H4 120.1
C4 C5 H5 120.0
C4 C5 C6 119.9(2)
C6 C5 H5 120.0
C1 C6 H6 119.6
C5 C6 C1 120.75(19)
C5 C6 H6 119.6
C8 C7 C1 122.71(17)
C8 C7 C15 122.64(15)
C15 C7 C1 114.64(14)
C7 C8 C9 123.15(15)
C7 C8 C21 120.71(16)
C9 C8 C21 116.12(14)
C10 C9 C8 121.26(16)
C14 C9 C8 120.79(16)
C14 C9 C10 117.87(17)
C9 C10 H10 119.4
C11 C10 C9 121.25(17)
C11 C10 H10 119.4
C10 C11 H11 120.0
C10 C11 C12 120.04(17)
C12 C11 H11 120.0
C11 C12 H12 120.3
C13 C12 C11 119.43(18)
C13 C12 H12 120.3
C12 C13 H13 119.7
C12 C13 C14 120.53(17)
C14 C13 H13 119.7
C9 C14 H14 119.6
C13 C14 C9 120.88(17)
C13 C14 H14 119.6
C16 C15 C7 121.02(16)
C16 C15 C20 117.80(18)
C20 C15 C7 121.06(17)
C15 C16 H16 119.3
C17 C16 C15 121.4(2)
C17 C16 H16 119.3
C16 C17 H17 119.9
C18 C17 C16 120.2(2)
C18 C17 H17 119.9
C17 C18 H18 120.3
C19 C18 C17 119.3(2)
C19 C18 H18 120.3
C18 C19 H19 119.8
C18 C19 C20 120.5(2)
C20 C19 H19 119.8
C15 C20 H20 119.6
C19 C20 C15 120.8(2)
C19 C20 H20 119.6
C22 C21 C8 120.08(15)
C22 C21 C26 118.12(16)
C26 C21 C8 121.73(16)
C21 C22 H22 119.4
C23 C22 C21 121.23(16)
C23 C22 H22 119.4
C22 C23 H23 119.6
C22 C23 C24 120.85(17)
C24 C23 H23 119.6
C23 C24 C25 117.66(16)
C23 C24 C27 119.69(17)
C25 C24 C27 122.64(16)
C24 C25 H25 119.3
C26 C25 C24 121.40(16)
C26 C25 H25 119.3
C21 C26 H26 119.6
C25 C26 C21 120.72(18)
C25 C26 H26 119.6
C24 C27 H27 116.8
C28 C27 C24 126.36(18)
C28 C27 H27 116.8
C27 C28 H28 116.7
C27 C28 C29 126.55(18)
C29 C28 H28 116.7
N1 C29 C28 115.03(16)
N1 C29 C30 122.24(16)
C30 C29 C28 122.72(16)
C29 C30 H30 120.2
C32 C30 C29 119.69(17)
C32 C30 H30 120.2
C32 C31 C33 116.35(16)
C32 C31 C37 124.30(19)
C37 C31 C33 119.35(17)
C30 C32 C31 120.25(18)
C30 C32 H32 119.9
C31 C32 H32 119.9
N1 C33 C31 123.44(16)
N1 C33 C34 117.76(17)
C31 C33 C34 118.80(16)
O1 C34 C33 114.31(15)
O1 C34 C35 125.38(17)
C35 C34 C33 120.31(18)
C34 C35 H35 120.0
C34 C35 C36 120.01(18)
C36 C35 H35 120.0
C35 C36 H36 119.3
C37 C36 C35 121.41(17)
C37 C36 H36 119.3
C31 C37 H37 119.9
C36 C37 C31 120.11(19)
C36 C37 H37 119.9
O1 C38 H38A 109.7
O1 C38 H38B 109.7
O1 C38 C39 109.84(14)
H38A C38 H38B 108.2
C39 C38 H38A 109.7
C39 C38 H38B 109.7
O2 C39 N2 126.0(2)
O2 C39 C38 118.25(17)
N2 C39 C38 115.73(16)
N2 C40 C48 116.13(16)
C41 C40 N2 123.91(18)
C41 C40 C48 119.93(18)
C40 C41 H41 120.0
C40 C41 C42 119.96(19)
C42 C41 H41 120.0
C41 C42 H42 119.3
C43 C42 C41 121.44(19)
C43 C42 H42 119.3
C42 C43 H43 119.9
C42 C43 C44 120.1(2)
C44 C43 H43 119.9
C43 C44 C48 119.30(19)
C45 C44 C43 123.40(19)
C45 C44 C48 117.29(19)
C44 C45 H45 120.0
C46 C45 C44 119.97(19)
C46 C45 H45 120.0
C45 C46 H46 120.8
C45 C46 C47 118.33(19)
C47 C46 H46 120.8
N3 C47 C46 124.22(19)
N3 C47 H47 117.9
C46 C47 H47 117.9
N3 C48 C40 118.05(17)
N3 C48 C44 122.72(17)
C44 C48 C40 119.21(18)

loop_
_geom_bond_atom_site_label_1
_geom_bond_atom_site_label_2
_geom_bond_distance
O1 C34 1.366(2)
O1 C38 1.412(2)
O2 C39 1.220(2)
N1 C29 1.327(2)
N1 C33 1.363(2)
N2 H2 0.8599
N2 C39 1.343(2)
N2 C40 1.409(3)
N3 C47 1.310(2)
N3 C48 1.366(2)
C1 C2 1.390(3)
C1 C6 1.392(3)
C1 C7 1.492(2)
C2 H2A 0.9300
C2 C3 1.383(2)
C3 H3 0.9300
C3 C4 1.377(3)
C4 H4 0.9300
C4 C5 1.380(3)
C5 H5 0.9300
C5 C6 1.386(3)
C6 H6 0.9300
C7 C8 1.359(2)
C7 C15 1.487(3)
C8 C9 1.493(2)
C8 C21 1.495(2)
C9 C10 1.396(3)
C9 C14 1.393(3)
C10 H10 0.9300
C10 C11 1.383(3)
C11 H11 0.9300
C11 C12 1.387(3)
C12 H12 0.9300
C12 C13 1.379(3)
C13 H13 0.9300
C13 C14 1.386(3)
C14 H14 0.9300
C15 C16 1.387(2)
C15 C20 1.393(3)
C16 H16 0.9300
C16 C17 1.382(3)
C17 H17 0.9300
C17 C18 1.379(3)
C18 H18 0.9300
C18 C19 1.377(3)
C19 H19 0.9300
C19 C20 1.387(3)
C20 H20 0.9300
C21 C22 1.392(3)
C21 C26 1.392(2)
C22 H22 0.9300
C22 C23 1.385(2)
C23 H23 0.9300
C23 C24 1.394(2)
C24 C25 1.399(3)
C24 C27 1.469(2)
C25 H25 0.9300
C25 C26 1.381(2)
C26 H26 0.9300
C27 H27 0.9300
C27 C28 1.329(2)
C28 H28 0.9300
C28 C29 1.467(2)
C29 C30 1.419(3)
C30 H30 0.9300
C30 C32 1.355(3)
C31 C32 1.410(3)
C31 C33 1.419(3)
C31 C37 1.417(2)
C32 H32 0.9300
C33 C34 1.426(2)
C34 C35 1.370(2)
C35 H35 0.9300
C35 C36 1.407(3)
C36 H36 0.9300
C36 C37 1.358(3)
C37 H37 0.9300
C38 H38A 0.9700
C38 H38B 0.9700
C38 C39 1.513(3)
C40 C41 1.374(3)
C40 C48 1.424(3)
C41 H41 0.9300
C41 C42 1.408(3)
C42 H42 0.9300
C42 C43 1.356(3)
C43 H43 0.9300
C43 C44 1.414(3)
C44 C45 1.404(3)
C44 C48 1.415(3)
C45 H45 0.9300
C45 C46 1.361(3)
C46 H46 0.9300
C46 C47 1.414(3)
C47 H47 0.9300

loop_
_geom_torsion_atom_site_label_1
_geom_torsion_atom_site_label_2
_geom_torsion_atom_site_label_3
_geom_torsion_atom_site_label_4
_geom_torsion
O1 C34 C35 C36 179.70(17)
O1 C38 C39 O2 -176.50(17)
O1 C38 C39 N2 4.7(2)
N1 C29 C30 C32 0.1(3)
N1 C33 C34 O1 1.1(2)
N1 C33 C34 C35 -179.19(16)
N2 C40 C41 C42 -177.03(18)
N2 C40 C48 N3 0.1(2)
N2 C40 C48 C44 178.91(17)
C1 C2 C3 C4 -1.6(3)
C1 C7 C8 C9 -16.2(3)
C1 C7 C8 C21 162.36(16)
C1 C7 C15 C16 132.92(17)
C1 C7 C15 C20 -43.0(2)
C2 C1 C6 C5 -1.1(3)
C2 C1 C7 C8 134.02(19)
C2 C1 C7 C15 -45.7(2)
C2 C3 C4 C5 0.3(3)
C3 C4 C5 C6 0.5(3)
C4 C5 C6 C1 -0.1(3)
C6 C1 C2 C3 2.0(3)
C6 C1 C7 C8 -49.4(3)
C6 C1 C7 C15 130.89(18)
C7 C1 C2 C3 178.62(18)
C7 C1 C6 C5 -177.81(18)
C7 C8 C9 C10 -39.1(3)
C7 C8 C9 C14 144.29(18)
C7 C8 C21 C22 -50.5(2)
C7 C8 C21 C26 132.66(19)
C7 C15 C16 C17 -176.28(17)
C7 C15 C20 C19 178.09(17)
C8 C7 C15 C16 -46.8(3)
C8 C7 C15 C20 137.28(18)
C8 C9 C10 C11 -177.94(16)
C8 C9 C14 C13 177.14(16)
C8 C21 C22 C23 -178.13(16)
C8 C21 C26 C25 178.44(17)
C9 C8 C21 C22 128.17(18)
C9 C8 C21 C26 -48.7(2)
C9 C10 C11 C12 1.2(3)
C10 C9 C14 C13 0.4(3)
C10 C11 C12 C13 -0.4(3)
C11 C12 C13 C14 -0.4(3)
C12 C13 C14 C9 0.4(3)
C14 C9 C10 C11 -1.2(3)
C15 C7 C8 C9 163.53(17)
C15 C7 C8 C21 -17.9(3)
C15 C16 C17 C18 -1.8(3)
C16 C15 C20 C19 2.1(3)
C16 C17 C18 C19 2.0(3)
C17 C18 C19 C20 -0.2(3)
C18 C19 C20 C15 -1.8(3)
C20 C15 C16 C17 -0.3(3)
C21 C8 C9 C10 142.32(17)
C21 C8 C9 C14 -34.3(2)
C21 C22 C23 C24 0.8(3)
C22 C21 C26 C25 1.5(3)
C22 C23 C24 C25 -0.7(3)
C22 C23 C24 C27 177.93(17)
C23 C24 C25 C26 1.1(3)
C23 C24 C27 C28 -164.37(19)
C24 C25 C26 C21 -1.6(3)
C24 C27 C28 C29 179.18(17)
C25 C24 C27 C28 14.2(3)
C26 C21 C22 C23 -1.2(3)
C27 C24 C25 C26 -177.52(17)
C27 C28 C29 N1 -162.72(18)
C27 C28 C29 C30 17.3(3)
C28 C29 C30 C32 -179.87(19)
C29 N1 C33 C31 2.5(3)
C29 N1 C33 C34 -177.63(16)
C29 C30 C32 C31 1.0(3)
C31 C33 C34 O1 -179.06(15)
C31 C33 C34 C35 0.7(3)
C32 C31 C33 N1 -1.4(3)
C32 C31 C33 C34 178.69(16)
C32 C31 C37 C36 -179.21(18)
C33 N1 C29 C28 178.20(15)
C33 N1 C29 C30 -1.8(3)
C33 C31 C32 C30 -0.3(3)
C33 C31 C37 C36 0.2(3)
C33 C34 C35 C36 0.0(3)
C34 O1 C38 C39 -169.15(16)
C34 C35 C36 C37 -0.6(3)
C35 C36 C37 C31 0.4(3)
C37 C31 C32 C30 179.13(19)
C37 C31 C33 N1 179.08(17)
C37 C31 C33 C34 -0.8(3)
C38 O1 C34 C33 174.47(15)
C38 O1 C34 C35 -5.3(3)
C39 N2 C40 C41 7.9(3)
C39 N2 C40 C48 -170.10(18)
C40 N2 C39 O2 -6.7(3)
C40 N2 C39 C38 172.04(17)
C40 C41 C42 C43 -1.7(3)
C41 C40 C48 N3 -178.02(17)
C41 C40 C48 C44 0.8(3)
C41 C42 C43 C44 0.7(3)
C42 C43 C44 C45 179.9(2)
C42 C43 C44 C48 1.0(3)
C43 C44 C45 C46 -177.2(2)
C43 C44 C48 N3 176.97(18)
C43 C44 C48 C40 -1.8(3)
C44 C45 C46 C47 0.1(3)
C45 C44 C48 N3 -2.0(3)
C45 C44 C48 C40 179.29(18)
C45 C46 C47 N3 -2.1(3)
C47 N3 C48 C40 178.93(17)
C47 N3 C48 C44 0.2(3)
C48 N3 C47 C46 1.9(3)
C48 C40 C41 C42 0.9(3)
C48 C44 C45 C46 1.7(3)
